data_7203756
loop_
_publ_author_name
'Zeng, Qingdao'
'Wu, Dongxia'
'Wang, Chen'
'Lu, Jun'
'Ma, Baocheng'
'Shu, Chunying'
'Ma, Hongwei'
'Li, Yan'
'Bai, Chunli'

_publ_section_title
;
 Bipyridine conformations control the solid-state supramolecular
 chemistry of zinc(ii) phthalocyanine with bipyridines
;
_journal_issue 38
_journal_name_full CrystEngComm
_journal_page_first 243
_journal_paper_doi 10.1039/b502587g
_journal_volume 7
_journal_year 2005
_chemical_formula_sum 'C76 H44 N18 O0.96 Zn2'
_chemical_formula_weight 1355.47
_chemical_name_systematic
;
?
;
_space_group_IT_number 5
_symmetry_cell_setting monoclinic
_symmetry_space_group_name_Hall 'C 2y'
_symmetry_space_group_name_H-M 'C 1 2 1'
_atom_sites_solution_hydrogens geom
_atom_sites_solution_primary direct
_atom_sites_solution_secondary difmap
_audit_creation_method SHELXL-97
_cell_angle_alpha 90.00
_cell_angle_beta 92.14(3)
_cell_angle_gamma 90.00
_cell_formula_units_Z 4
_cell_length_a 29.649(6)
_cell_length_b 21.016(4)
_cell_length_c 12.252(3)
_cell_measurement_reflns_used 27686
_cell_measurement_temperature 293(2)
_cell_measurement_theta_max 27.48
_cell_measurement_theta_min 2.12
_cell_volume 7629(3)
_computing_cell_refinement 'Rapid Auto(Rigaku 2001)'
_computing_data_collection 'Rapid Auto(Rigaku 2001)'
_computing_data_reduction 'Rapid Auto(Rigaku 2001)'
_computing_structure_refinement 'SHELXL-97 (Sheldrick, 1997)'
_computing_structure_solution 'SHELXS-97 (Sheldrick, 1990)'
_diffrn_ambient_temperature 293(2)
_diffrn_measured_fraction_theta_full 0.980
_diffrn_measured_fraction_theta_max 0.980
_diffrn_measurement_device_type 'Rigaku Raxis Rapid IP Area Detector'
_diffrn_measurement_method '\w oscillation'
_diffrn_radiation_monochromator graphite
_diffrn_radiation_source 'Rotating Anode'
_diffrn_radiation_type MoK\a
_diffrn_radiation_wavelength 0.71073
_diffrn_reflns_av_R_equivalents 0.0622
_diffrn_reflns_av_sigmaI/netI 0.0796
_diffrn_reflns_limit_h_max 38
_diffrn_reflns_limit_h_min -36
_diffrn_reflns_limit_k_max 27
_diffrn_reflns_limit_k_min -26
_diffrn_reflns_limit_l_max 15
_diffrn_reflns_limit_l_min -15
_diffrn_reflns_number 27686
_diffrn_reflns_theta_full 27.48
_diffrn_reflns_theta_max 27.48
_diffrn_reflns_theta_min 2.12
_exptl_absorpt_coefficient_mu 0.682
_exptl_absorpt_correction_T_max 0.8812
_exptl_absorpt_correction_T_min 0.6737
_exptl_absorpt_correction_type empirical
_exptl_absorpt_process_details Abscor
_exptl_crystal_colour purple
_exptl_crystal_density_diffrn 1.180
_exptl_crystal_density_method 'not measured'
_exptl_crystal_description prism
_exptl_crystal_F_000 2775
_exptl_crystal_size_max 0.63
_exptl_crystal_size_mid 0.24
_exptl_crystal_size_min 0.19
_refine_diff_density_max 0.706
_refine_diff_density_min -0.569
_refine_diff_density_rms 0.105
_refine_ls_abs_structure_details 'Flack H D (1983), Acta Cryst. A39, 876-881'
_refine_ls_abs_structure_Flack 0.45(6)
_refine_ls_extinction_method none
_refine_ls_goodness_of_fit_ref 0.951
_refine_ls_hydrogen_treatment mixed
_refine_ls_matrix_type full
_refine_ls_number_parameters 786
_refine_ls_number_reflns 8810
_refine_ls_number_restraints 12
_refine_ls_restrained_S_all 0.952
_refine_ls_R_factor_all 0.1197
_refine_ls_R_factor_gt 0.0818
_refine_ls_shift/su_max 0.001
_refine_ls_shift/su_mean 0.000
_refine_ls_structure_factor_coef Fsqd
_refine_ls_weighting_details 'calc w=1/[\s^2^(Fo^2^)+(0.1478P)^2^+0.0000P] where P=(Fo^2^+2Fc^2^)/3'
_refine_ls_weighting_scheme calc
_refine_ls_wR_factor_gt 0.2050
_refine_ls_wR_factor_ref 0.2265
_reflns_number_gt 5295
_reflns_number_total 8810
_reflns_threshold_expression >2sigma(I)
_cod_data_source_file b502587g.txt
_cod_data_source_block c
_cod_depositor_comments
;
The following automatic conversions were performed:
'_symmetry_cell_setting' value 'Monoclinic' changed to 'monoclinic'
according to '/home/saulius/struct/CIF-dictionaries/cif_core.dic'
dictionary named 'cif_core.dic' version 2.4.1 from
2010-06-29.

'_exptl_absorpt_correction_type' value 'Empirical' changed to
'empirical' according to
'/home/saulius/struct/CIF-dictionaries/cif_core.dic' dictionary named
'cif_core.dic' version 2.4.1 from 2010-06-29.

Automatic conversion script
Id: cif_fix_enum 1527 2010-12-29 10:47:43Z saulius 
;
_cod_original_sg_symbol_H-M C2
_cod_database_code 7203756

loop_
_symmetry_equiv_pos_as_xyz
'x, y, z'
'-x, y, -z'
'x+1/2, y+1/2, z'
'-x+1/2, y+1/2, -z'

loop_
_atom_site_label
_atom_site_type_symbol
_atom_site_fract_x
_atom_site_fract_y
_atom_site_fract_z
_atom_site_U_iso_or_equiv
_atom_site_adp_type
_atom_site_occupancy
_atom_site_symmetry_multiplicity
_atom_site_calc_flag
_atom_site_refinement_flags
_atom_site_disorder_assembly
_atom_site_disorder_group
Zn1 Zn 0.11753(3) 0.85118(5) 0.08743(8) 0.0540(3) Uani 1 1 d . . .
Zn2 Zn -0.19516(3) 1.30062(6) 0.30561(8) 0.0555(3) Uani 1 1 d . . .
N1 N 0.0991(2) 0.7663(4) 0.1521(7) 0.0603(19) Uani 1 1 d . . .
N2 N 0.1284(3) 0.7792(4) 0.3347(6) 0.0575(18) Uani 1 1 d . . .
N3 N 0.1587(2) 0.8623(4) 0.2213(6) 0.0545(17) Uani 1 1 d . . .
N4 N 0.2035(2) 0.9517(4) 0.1640(6) 0.0555(17) Uani 1 1 d . . .
N5 N 0.1586(3) 0.9128(3) 0.0125(6) 0.0526(16) Uani 1 1 d . . .
N6 N 0.1320(3) 0.8970(4) -0.1769(6) 0.0618(19) Uani 1 1 d . . .
N7 N 0.0992(2) 0.8162(4) -0.0632(6) 0.0583(18) Uani 1 1 d . . .
N8 N 0.0625(2) 0.7176(4) -0.0122(6) 0.0555(17) Uani 1 1 d . . .
N11 N -0.2380(2) 1.2424(4) 0.3866(6) 0.0600(19) Uani 1 1 d . . .
N12 N -0.2089(3) 1.2574(4) 0.5710(6) 0.067(2) Uani 1 1 d . . .
N13 N -0.1737(3) 1.3352(4) 0.4519(6) 0.0616(19) Uani 1 1 d . . .
N14 N -0.1329(3) 1.4281(4) 0.3949(7) 0.071(2) Uani 1 1 d . . .
N15 N -0.1727(3) 1.3825(4) 0.2402(6) 0.0616(19) Uani 1 1 d . . .
N16 N -0.2057(3) 1.3716(4) 0.0569(7) 0.064(2) Uani 1 1 d . . .
N17 N -0.2375(2) 1.2918(4) 0.1728(6) 0.0585(18) Uani 1 1 d . . .
N18 N -0.2843(3) 1.2027(4) 0.2335(7) 0.0606(19) Uani 1 1 d . . .
C1 C 0.0740(3) 0.7200(4) 0.0930(7) 0.052(2) Uani 1 1 d . . .
C2 C 0.0650(3) 0.6698(5) 0.1727(9) 0.066(2) Uani 1 1 d . . .
C3 C 0.0408(4) 0.6130(5) 0.1604(10) 0.077(3) Uani 1 1 d . . .
H3A H 0.0293 0.6000 0.0924 0.093 Uiso 1 1 calc R . .
C4 C 0.0344(4) 0.5765(5) 0.2545(11) 0.079(3) Uani 1 1 d . . .
H4B H 0.0183 0.5385 0.2492 0.095 Uiso 1 1 calc R . .
C5 C 0.0515(4) 0.5961(5) 0.3533(10) 0.076(3) Uani 1 1 d . . .
H5A H 0.0470 0.5710 0.4144 0.092 Uiso 1 1 calc R . .
C6 C 0.0746(4) 0.6501(5) 0.3654(9) 0.073(3) Uani 1 1 d . . .
H6B H 0.0857 0.6627 0.4340 0.087 Uiso 1 1 calc R . .
C7 C 0.0820(3) 0.6884(5) 0.2713(7) 0.059(2) Uani 1 1 d . . .
C8 C 0.1046(3) 0.7481(5) 0.2559(7) 0.054(2) Uani 1 1 d . . .
C9 C 0.1532(3) 0.8298(5) 0.3178(7) 0.060(2) Uani 1 1 d . . .
C10 C 0.1831(3) 0.8592(6) 0.4051(7) 0.066(2) Uani 1 1 d . . .
C11 C 0.1904(3) 0.8462(6) 0.5135(7) 0.071(3) Uani 1 1 d . . .
H11A H 0.1760 0.8124 0.5470 0.085 Uiso 1 1 calc R . .
C12 C 0.2189(5) 0.8839(7) 0.5688(10) 0.090(3) Uani 1 1 d . . .
H12B H 0.2237 0.8770 0.6433 0.108 Uiso 1 1 calc R . .
C13 C 0.2434(4) 0.9362(8) 0.5168(10) 0.090(4) Uani 1 1 d . . .
H13A H 0.2643 0.9597 0.5586 0.108 Uiso 1 1 calc R . .
C14 C 0.2365(3) 0.9511(6) 0.4098(8) 0.072(3) Uani 1 1 d . . .
H14B H 0.2508 0.9849 0.3765 0.086 Uiso 1 1 calc R . .
C15 C 0.2063(3) 0.9115(5) 0.3550(8) 0.065(2) Uani 1 1 d . . .
C16 C 0.1888(3) 0.9097(5) 0.2390(8) 0.059(2) Uani 1 1 d . . .
C17 C 0.1910(3) 0.9503(4) 0.0610(8) 0.056(2) Uani 1 1 d . . .
C18 C 0.2104(3) 0.9914(5) -0.0209(8) 0.061(2) Uani 1 1 d . . .
C19 C 0.2432(4) 1.0380(5) -0.0145(10) 0.076(3) Uani 1 1 d . . .
H19A H 0.2563 1.0509 0.0520 0.091 Uiso 1 1 calc R . .
C20 C 0.2559(4) 1.0655(6) -0.1161(11) 0.093(4) Uani 1 1 d . . .
H20A H 0.2790 1.0954 -0.1156 0.111 Uiso 1 1 calc R . .
C21 C 0.2347(4) 1.0490(6) -0.2156(11) 0.087(3) Uani 1 1 d . . .
H21A H 0.2431 1.0687 -0.2796 0.104 Uiso 1 1 calc R . .
C22 C 0.2017(4) 1.0038(5) -0.2191(8) 0.078(3) Uani 1 1 d . . .
H22A H 0.1884 0.9912 -0.2855 0.093 Uiso 1 1 calc R . .
C23 C 0.1880(3) 0.9764(4) -0.1202(8) 0.062(2) Uani 1 1 d . . .
C24 C 0.1573(3) 0.9257(5) -0.0975(8) 0.064(2) Uani 1 1 d . . .
C25 C 0.1064(3) 0.8451(4) -0.1587(6) 0.0509(18) Uani 1 1 d . . .
C26 C 0.0857(3) 0.8099(5) -0.2459(8) 0.062(2) Uani 1 1 d . . .
C27 C 0.0846(4) 0.8200(5) -0.3594(9) 0.077(3) Uani 1 1 d . . .
H27A H 0.1002 0.8533 -0.3910 0.092 Uiso 1 1 calc R . .
C28 C 0.0579(4) 0.7754(7) -0.4239(8) 0.088(4) Uani 1 1 d . . .
H28A H 0.0528 0.7827 -0.4983 0.105 Uiso 1 1 calc R . .
C29 C 0.0396(4) 0.7216(7) -0.3760(8) 0.083(3) Uani 1 1 d . . .
H29A H 0.0242 0.6924 -0.4209 0.100 Uiso 1 1 calc R . .
C30 C 0.0431(3) 0.7094(6) -0.2667(8) 0.071(3) Uani 1 1 d . . .
H30A H 0.0316 0.6724 -0.2367 0.086 Uiso 1 1 calc R . .
C31 C 0.0667(3) 0.7591(5) -0.1976(8) 0.064(2) Uani 1 1 d . . .
C32 C 0.0752(3) 0.7626(5) -0.0837(8) 0.059(2) Uani 1 1 d . . .
N9 N 0.0649(2) 0.9138(3) 0.1328(5) 0.067(2) Uiso 1 1 d GD . .
C33 C 0.0729(2) 0.9789(4) 0.1273(7) 0.103(4) Uiso 1 1 d GD . .
H33A H 0.1009 0.9938 0.1074 0.124 Uiso 1 1 calc R . .
C34 C 0.0389(3) 1.0217(3) 0.1516(7) 0.140(6) Uiso 1 1 d GD . .
H34A H 0.0443 1.0652 0.1479 0.168 Uiso 1 1 calc R . .
C35 C -0.0030(3) 0.9994(4) 0.1814(5) 0.093(3) Uiso 1 1 d GD . .
C36 C -0.0110(2) 0.9343(5) 0.1869(7) 0.126(5) Uiso 1 1 d GD . .
H36A H -0.0391 0.9194 0.2068 0.151 Uiso 1 1 calc R . .
C37 C 0.0229(3) 0.8915(3) 0.1626(7) 0.118(5) Uiso 1 1 d GD . .
H37A H 0.0176 0.8480 0.1663 0.142 Uiso 1 1 calc R . .
C38 C -0.0437(7) 1.0437(14) 0.2015(18) 0.178(9) Uiso 1 1 d D . .
H38A H -0.0676 1.0348 0.1475 0.214 Uiso 1 1 calc R . .
H38B H -0.0552 1.0349 0.2730 0.214 Uiso 1 1 calc R . .
C39 C -0.0320(8) 1.1084(13) 0.1955(18) 0.176(8) Uiso 1 1 d D . .
H39A H -0.0242 1.1195 0.1217 0.211 Uiso 1 1 calc R . .
H39B H -0.0063 1.1175 0.2442 0.211 Uiso 1 1 calc R . .
C40 C -0.0753(3) 1.1481(5) 0.2312(9) 0.121(5) Uiso 1 1 d GD . .
C41 C -0.0652(2) 1.2127(5) 0.2357(8) 0.122(5) Uiso 1 1 d GD . .
H41A H -0.0359 1.2265 0.2240 0.146 Uiso 1 1 calc R . .
C42 C -0.0987(3) 1.2565(4) 0.2576(8) 0.120(5) Uiso 1 1 d GD . .
H42A H -0.0920 1.2997 0.2606 0.144 Uiso 1 1 calc R . .
N10 N -0.1424(2) 1.2358(4) 0.2751(6) 0.066(2) Uiso 1 1 d GD . .
C43 C -0.1525(3) 1.1713(4) 0.2706(8) 0.138(6) Uiso 1 1 d GD . .
H43A H -0.1817 1.1574 0.2823 0.165 Uiso 1 1 calc R . .
C44 C -0.1189(4) 1.1274(3) 0.2486(10) 0.138(6) Uiso 1 1 d G . .
H44A H -0.1257 1.0842 0.2456 0.166 Uiso 1 1 calc R . .
C45 C -0.2692(3) 1.2049(4) 0.3354(8) 0.056(2) Uani 1 1 d . . .
C46 C -0.2860(3) 1.1606(4) 0.4229(8) 0.055(2) Uani 1 1 d . . .
C47 C -0.3184(4) 1.1113(5) 0.4154(10) 0.074(3) Uani 1 1 d . . .
H47A H -0.3330 1.1004 0.3494 0.088 Uiso 1 1 calc R . .
C48 C -0.3271(4) 1.0802(5) 0.5108(9) 0.074(3) Uani 1 1 d . . .
H48A H -0.3480 1.0473 0.5101 0.089 Uiso 1 1 calc R . .
C49 C -0.3054(4) 1.0972(6) 0.6069(9) 0.073(3) Uani 1 1 d . . .
H49A H -0.3118 1.0749 0.6700 0.088 Uiso 1 1 calc R . .
C50 C -0.2752(4) 1.1450(5) 0.6136(9) 0.071(3) Uani 1 1 d . . .
H50A H -0.2612 1.1566 0.6800 0.085 Uiso 1 1 calc R . .
C51 C -0.2656(3) 1.1763(5) 0.5168(8) 0.059(2) Uani 1 1 d . . .
C52 C -0.2348(3) 1.2294(4) 0.4927(7) 0.057(2) Uani 1 1 d . . .
C53 C -0.1822(4) 1.3061(6) 0.5498(8) 0.071(3) Uani 1 1 d . . .
C54 C -0.1580(3) 1.3434(6) 0.6375(7) 0.068(3) Uani 1 1 d . . .
C55 C -0.1551(4) 1.3377(7) 0.7500(9) 0.086(3) Uani 1 1 d . . .
H55A H -0.1698 1.3042 0.7832 0.103 Uiso 1 1 calc R . .
C56 C -0.1322(6) 1.3779(8) 0.8101(12) 0.125(6) Uani 1 1 d . . .
H56A H -0.1314 1.3742 0.8858 0.150 Uiso 1 1 calc R . .
C57 C -0.1075(6) 1.4295(9) 0.7569(11) 0.122(6) Uani 1 1 d . . .
H57A H -0.0896 1.4571 0.7989 0.146 Uiso 1 1 calc R . .
C58 C -0.1109(4) 1.4368(7) 0.6480(10) 0.090(3) Uani 1 1 d . . .
H58A H -0.0968 1.4708 0.6147 0.108 Uiso 1 1 calc R . .
C59 C -0.1352(4) 1.3938(5) 0.5869(7) 0.067(3) Uani 1 1 d . . .
C60 C -0.1480(4) 1.3870(5) 0.4696(8) 0.065(3) Uani 1 1 d . . .
C61 C -0.1446(3) 1.4250(4) 0.2915(8) 0.062(2) Uani 1 1 d . . .
C62 C -0.1320(3) 1.4737(4) 0.2119(8) 0.061(2) Uani 1 1 d . . .
C63 C -0.1043(4) 1.5264(6) 0.2148(11) 0.083(3) Uani 1 1 d . . .
H63A H -0.0903 1.5384 0.2808 0.099 Uiso 1 1 calc R . .
C64 C -0.0971(4) 1.5605(6) 0.1260(12) 0.091(4) Uani 1 1 d . . .
H64A H -0.0764 1.5939 0.1297 0.109 Uiso 1 1 calc R . .
C65 C -0.1199(4) 1.5472(6) 0.0278(12) 0.089(4) Uani 1 1 d . . .
H65A H -0.1164 1.5739 -0.0318 0.106 Uiso 1 1 calc R . .
C66 C -0.1488(4) 1.4932(6) 0.0167(10) 0.080(3) Uani 1 1 d . . .
H66A H -0.1634 1.4821 -0.0491 0.096 Uiso 1 1 calc R . .
C67 C -0.1535(4) 1.4582(4) 0.1129(9) 0.071(3) Uani 1 1 d . . .
C68 C -0.1797(3) 1.3994(4) 0.1321(8) 0.060(2) Uani 1 1 d . . .
C69 C -0.2329(3) 1.3229(5) 0.0760(8) 0.063(2) Uani 1 1 d . . .
C70 C -0.2616(3) 1.2937(5) -0.0037(8) 0.063(2) Uani 1 1 d . . .
C71 C -0.2681(4) 1.3046(6) -0.1173(8) 0.075(3) Uani 1 1 d . . .
H71A H -0.2529 1.3376 -0.1507 0.090 Uiso 1 1 calc R . .
C72 C -0.2976(3) 1.2651(6) -0.1790(9) 0.073(3) Uani 1 1 d . . .
H72A H -0.3026 1.2718 -0.2535 0.087 Uiso 1 1 calc R . .
C73 C -0.3188(4) 1.2170(6) -0.1272(10) 0.078(3) Uani 1 1 d . . .
H73A H -0.3380 1.1906 -0.1681 0.094 Uiso 1 1 calc R . .
C74 C -0.3129(3) 1.2056(5) -0.0159(8) 0.066(2) Uani 1 1 d . . .
H74A H -0.3282 1.1726 0.0170 0.079 Uiso 1 1 calc R . .
C75 C -0.2833(3) 1.2449(5) 0.0463(7) 0.053(2) Uani 1 1 d . . .
C76 C -0.2686(3) 1.2440(4) 0.1566(7) 0.057(2) Uani 1 1 d . . .
O1W O 0.0000 1.3925(15) 1.0000 0.123 Uiso 0.55(3) 2 d SP . .
O2W O -0.1430(12) 1.1696(18) 0.898(3) 0.127 Uiso 0.311(19) 1 d P . .
O3W O -0.051(3) 1.387(5) 0.566(7) 0.160 Uiso 0.16(2) 1 d P . .
O4W O 0.0000 1.382(3) 0.5000 0.108 Uiso 0.23(3) 2 d SP . .
O5W O 0.0000 0.961(4) 0.5000 0.112 Uiso 0.20(3) 2 d SP . .

loop_
_atom_site_aniso_label
_atom_site_aniso_U_11
_atom_site_aniso_U_22
_atom_site_aniso_U_33
_atom_site_aniso_U_23
_atom_site_aniso_U_13
_atom_site_aniso_U_12
Zn1 0.0614(5) 0.0437(5) 0.0573(5) 0.0005(4) 0.0077(4) 0.0030(4)
Zn2 0.0683(6) 0.0410(5) 0.0580(6) 0.0008(4) 0.0114(4) 0.0031(4)
N1 0.056(4) 0.041(4) 0.083(5) -0.001(4) 0.002(4) 0.009(3)
N2 0.066(5) 0.052(4) 0.056(4) 0.007(3) 0.014(3) 0.008(4)
N3 0.065(4) 0.047(4) 0.052(4) 0.001(3) 0.006(3) 0.010(3)
N4 0.060(4) 0.052(4) 0.054(4) -0.001(3) -0.002(3) 0.000(3)
N5 0.070(4) 0.032(3) 0.056(4) 0.002(3) 0.008(3) 0.000(3)
N6 0.077(5) 0.059(5) 0.050(4) 0.000(4) -0.002(4) 0.002(4)
N7 0.055(4) 0.058(5) 0.062(4) 0.000(3) 0.006(3) 0.000(3)
N8 0.055(4) 0.048(4) 0.065(5) -0.003(3) 0.011(3) 0.001(3)
N11 0.058(4) 0.053(4) 0.069(5) 0.003(4) 0.011(4) 0.001(4)
N12 0.087(6) 0.058(5) 0.057(4) 0.009(4) 0.015(4) -0.011(4)
N13 0.074(5) 0.053(5) 0.059(4) -0.003(3) 0.012(4) -0.003(4)
N14 0.080(5) 0.064(5) 0.068(5) -0.013(4) 0.006(4) -0.018(4)
N15 0.078(5) 0.053(4) 0.054(4) 0.004(4) 0.013(4) -0.001(4)
N16 0.079(5) 0.051(5) 0.063(5) 0.000(4) 0.017(4) 0.002(4)
N17 0.068(4) 0.053(5) 0.055(4) 0.004(4) 0.005(3) 0.007(4)
N18 0.061(4) 0.052(4) 0.070(5) 0.001(4) 0.019(4) 0.007(3)
C1 0.052(5) 0.042(4) 0.063(5) 0.000(4) 0.013(4) 0.002(3)
C2 0.064(6) 0.051(5) 0.084(7) -0.001(5) 0.021(5) 0.015(4)
C3 0.081(7) 0.045(5) 0.108(8) 0.004(5) 0.040(6) 0.000(5)
C4 0.082(7) 0.048(5) 0.109(8) 0.006(6) 0.029(6) 0.001(5)
C5 0.077(7) 0.067(7) 0.087(8) 0.024(6) 0.023(5) 0.005(5)
C6 0.097(7) 0.044(5) 0.078(6) 0.010(5) 0.026(5) 0.014(5)
C7 0.056(5) 0.060(5) 0.064(5) 0.003(4) 0.020(4) 0.010(4)
C8 0.056(5) 0.056(5) 0.052(5) 0.005(4) 0.013(4) 0.011(4)
C9 0.062(5) 0.063(6) 0.054(5) -0.004(4) 0.003(4) 0.016(4)
C10 0.067(5) 0.077(7) 0.056(5) -0.001(5) 0.006(4) 0.015(5)
C11 0.081(6) 0.084(7) 0.050(5) 0.012(5) 0.009(4) 0.025(6)
C12 0.111(9) 0.091(9) 0.068(7) -0.004(6) 0.004(7) 0.014(7)
C13 0.064(7) 0.127(11) 0.079(8) -0.021(8) -0.008(6) 0.015(7)
C14 0.056(5) 0.089(8) 0.069(6) -0.013(6) -0.007(5) -0.005(5)
C15 0.068(6) 0.059(6) 0.069(6) 0.001(5) 0.021(5) 0.014(5)
C16 0.052(5) 0.056(5) 0.069(6) -0.002(5) 0.008(4) 0.006(4)
C17 0.059(5) 0.045(5) 0.066(6) 0.000(4) 0.018(4) 0.001(4)
C18 0.059(5) 0.055(5) 0.068(6) 0.004(4) 0.005(4) 0.007(4)
C19 0.074(7) 0.069(7) 0.085(7) 0.017(6) -0.001(5) -0.008(5)
C20 0.095(8) 0.075(7) 0.110(9) 0.017(7) 0.013(7) -0.029(6)
C21 0.081(7) 0.076(7) 0.105(9) 0.021(7) 0.023(6) -0.019(6)
C22 0.114(9) 0.059(6) 0.059(6) 0.008(5) 0.004(5) -0.003(6)
C23 0.071(6) 0.037(4) 0.079(7) 0.007(4) 0.018(5) 0.004(4)
C24 0.070(6) 0.058(6) 0.066(6) 0.002(5) 0.012(5) 0.005(5)
C25 0.063(5) 0.045(4) 0.044(4) -0.003(4) 0.002(3) 0.009(4)
C26 0.063(5) 0.056(6) 0.067(6) 0.009(5) 0.006(4) 0.008(4)
C27 0.079(7) 0.071(7) 0.080(7) -0.011(5) 0.008(5) -0.005(5)
C28 0.093(7) 0.123(10) 0.046(5) -0.002(6) -0.008(5) -0.031(7)
C29 0.075(6) 0.118(10) 0.057(6) -0.021(6) 0.008(5) -0.023(6)
C30 0.057(5) 0.082(7) 0.076(6) -0.008(5) 0.007(4) -0.019(5)
C31 0.051(5) 0.066(6) 0.077(6) -0.009(5) 0.014(4) -0.004(4)
C32 0.058(5) 0.052(5) 0.067(6) 0.001(4) 0.009(4) 0.002(4)
C45 0.064(5) 0.044(5) 0.061(5) 0.002(4) 0.006(4) 0.002(4)
C46 0.058(5) 0.038(4) 0.071(6) 0.002(4) 0.020(4) 0.005(4)
C47 0.073(7) 0.052(6) 0.097(8) -0.003(5) 0.020(6) 0.004(5)
C48 0.075(6) 0.057(6) 0.090(8) 0.018(5) 0.025(6) -0.005(5)
C49 0.090(7) 0.070(7) 0.062(6) 0.008(5) 0.021(5) 0.000(6)
C50 0.082(7) 0.051(5) 0.081(7) 0.005(5) 0.025(5) 0.004(5)
C51 0.069(6) 0.055(5) 0.053(5) 0.002(4) 0.017(4) 0.007(4)
C52 0.080(6) 0.044(5) 0.049(5) -0.001(4) 0.013(4) 0.014(4)
C53 0.089(7) 0.061(6) 0.063(6) -0.002(6) 0.005(5) 0.000(6)
C54 0.075(6) 0.069(7) 0.059(5) -0.012(5) 0.007(4) -0.010(5)
C55 0.099(8) 0.098(9) 0.063(6) 0.015(6) 0.005(5) -0.026(7)
C56 0.184(16) 0.106(11) 0.085(9) -0.013(8) -0.008(10) -0.040(11)
C57 0.156(14) 0.130(13) 0.080(9) -0.020(9) 0.007(8) -0.066(11)
C58 0.115(9) 0.083(8) 0.072(7) -0.018(6) 0.002(6) -0.011(7)
C59 0.084(7) 0.067(6) 0.050(5) -0.002(5) -0.002(4) 0.003(5)
C60 0.093(7) 0.044(5) 0.059(5) -0.003(4) 0.014(5) -0.005(5)
C61 0.075(6) 0.043(5) 0.068(6) -0.004(4) 0.021(5) -0.006(4)
C62 0.079(6) 0.035(4) 0.069(6) -0.002(4) 0.005(5) 0.008(4)
C63 0.084(7) 0.064(7) 0.100(8) 0.004(6) -0.002(6) -0.013(6)
C64 0.091(8) 0.072(7) 0.112(10) 0.014(7) 0.042(7) -0.010(6)
C65 0.082(8) 0.068(7) 0.118(10) 0.033(7) 0.037(7) 0.009(6)
C66 0.082(7) 0.068(7) 0.092(8) 0.018(6) 0.024(6) 0.004(6)
C67 0.091(7) 0.033(4) 0.092(7) 0.011(5) 0.033(6) 0.006(4)
C68 0.071(6) 0.042(5) 0.068(6) 0.002(4) 0.017(5) 0.005(4)
C69 0.074(6) 0.053(5) 0.063(6) -0.001(4) 0.018(5) 0.004(4)
C70 0.075(6) 0.054(6) 0.060(5) 0.006(5) 0.008(4) 0.019(5)
C71 0.084(7) 0.069(6) 0.071(6) -0.003(6) -0.004(5) 0.011(6)
C72 0.075(6) 0.081(7) 0.060(6) 0.005(5) -0.017(5) 0.009(6)
C73 0.072(7) 0.084(8) 0.077(8) -0.008(6) -0.020(6) 0.012(6)
C74 0.064(6) 0.064(6) 0.069(6) 0.001(5) 0.010(5) 0.009(5)
C75 0.053(5) 0.052(5) 0.055(5) 0.000(4) 0.001(4) 0.008(4)
C76 0.061(5) 0.046(5) 0.067(6) 0.001(4) 0.018(4) 0.001(4)

loop_
_atom_type_symbol
_atom_type_description
_atom_type_scat_dispersion_real
_atom_type_scat_dispersion_imag
_atom_type_scat_source
C C 0.0033 0.0016 'International Tables Vol C Tables 4.2.6.8 and 6.1.1.4'
H H 0.0000 0.0000 'International Tables Vol C Tables 4.2.6.8 and 6.1.1.4'
N N 0.0061 0.0033 'International Tables Vol C Tables 4.2.6.8 and 6.1.1.4'
O O 0.0106 0.0060 'International Tables Vol C Tables 4.2.6.8 and 6.1.1.4'
Zn Zn 0.2839 1.4301 'International Tables Vol C Tables 4.2.6.8 and 6.1.1.4'

loop_
_geom_angle_atom_site_label_1
_geom_angle_atom_site_label_2
_geom_angle_atom_site_label_3
_geom_angle
_geom_angle_site_symmetry_1
_geom_angle_site_symmetry_3
_geom_angle_publ_flag
N5 Zn1 N3 86.5(3) . . ?
N5 Zn1 N1 156.0(3) . . ?
N3 Zn1 N1 87.0(3) . . ?
N5 Zn1 N7 88.0(3) . . ?
N3 Zn1 N7 155.2(3) . . ?
N1 Zn1 N7 88.3(3) . . ?
N5 Zn1 N9 100.5(3) . . ?
N3 Zn1 N9 98.2(3) . . ?
N1 Zn1 N9 103.3(3) . . ?
N7 Zn1 N9 106.6(3) . . ?
N13 Zn2 N15 87.0(3) . . ?
N13 Zn2 N17 155.9(3) . . ?
N15 Zn2 N17 87.9(3) . . ?
N13 Zn2 N11 88.0(3) . . ?
N15 Zn2 N11 157.0(3) . . ?
N17 Zn2 N11 87.5(3) . . ?
N13 Zn2 N10 100.3(3) . . ?
N15 Zn2 N10 102.8(3) . . ?
N17 Zn2 N10 103.8(3) . . ?
N11 Zn2 N10 100.2(3) . . ?
C8 N1 C1 109.6(8) . . ?
C8 N1 Zn1 126.8(6) . . ?
C1 N1 Zn1 123.4(6) . . ?
C9 N2 C8 124.2(8) . . ?
C16 N3 C9 109.0(8) . . ?
C16 N3 Zn1 126.2(6) . . ?
C9 N3 Zn1 123.5(6) . . ?
C17 N4 C16 123.6(8) . . ?
C17 N5 C24 107.8(7) . . ?
C17 N5 Zn1 126.9(6) . . ?
C24 N5 Zn1 125.3(6) . . ?
C24 N6 C25 122.9(8) . . ?
C25 N7 C32 108.4(8) . . ?
C25 N7 Zn1 125.4(6) . . ?
C32 N7 Zn1 126.1(6) . . ?
C1 N8 C32 122.4(8) . . ?
C52 N11 C45 110.9(8) . . ?
C52 N11 Zn2 125.0(7) . . ?
C45 N11 Zn2 123.3(6) . . ?
C53 N12 C52 121.9(8) . . ?
C60 N13 C53 109.9(8) . . ?
C60 N13 Zn2 126.5(6) . . ?
C53 N13 Zn2 123.6(7) . . ?
C61 N14 C60 122.9(9) . . ?
C61 N15 C68 110.1(8) . . ?
C61 N15 Zn2 125.5(6) . . ?
C68 N15 Zn2 124.0(7) . . ?
C68 N16 C69 124.1(9) . . ?
C69 N17 C76 108.3(8) . . ?
C69 N17 Zn2 125.0(7) . . ?
C76 N17 Zn2 125.2(6) . . ?
C45 N18 C76 121.1(8) . . ?
N8 C1 N1 129.7(8) . . ?
N8 C1 C2 125.1(8) . . ?
N1 C1 C2 105.1(8) . . ?
C7 C2 C3 121.1(10) . . ?
C7 C2 C1 108.5(9) . . ?
C3 C2 C1 130.3(10) . . ?
C2 C3 C4 117.6(12) . . ?
C5 C4 C3 120.4(11) . . ?
C6 C5 C4 122.2(10) . . ?
C5 C6 C7 119.0(11) . . ?
C2 C7 C6 119.6(10) . . ?
C2 C7 C8 107.2(8) . . ?
C6 C7 C8 133.2(9) . . ?
N1 C8 N2 126.1(8) . . ?
N1 C8 C7 109.6(8) . . ?
N2 C8 C7 124.3(8) . . ?
N2 C9 N3 128.3(9) . . ?
N2 C9 C10 122.8(9) . . ?
N3 C9 C10 108.8(9) . . ?
C11 C10 C15 120.4(10) . . ?
C11 C10 C9 132.8(11) . . ?
C15 C10 C9 106.8(8) . . ?
C12 C11 C10 116.8(12) . . ?
C11 C12 C13 122.7(11) . . ?
C14 C13 C12 121.9(12) . . ?
C13 C14 C15 114.0(12) . . ?
C14 C15 C10 124.2(10) . . ?
C14 C15 C16 132.5(10) . . ?
C10 C15 C16 103.3(9) . . ?
N3 C16 N4 126.8(8) . . ?
N3 C16 C15 112.1(8) . . ?
N4 C16 C15 121.1(8) . . ?
N4 C17 N5 127.4(8) . . ?
N4 C17 C18 123.2(9) . . ?
N5 C17 C18 109.5(8) . . ?
C19 C18 C23 121.4(9) . . ?
C19 C18 C17 132.6(10) . . ?
C23 C18 C17 106.1(8) . . ?
C18 C19 C20 116.3(11) . . ?
C21 C20 C19 122.3(10) . . ?
C22 C21 C20 120.0(10) . . ?
C21 C22 C23 119.1(11) . . ?
C18 C23 C22 120.6(9) . . ?
C18 C23 C24 106.4(9) . . ?
C22 C23 C24 132.3(10) . . ?
N6 C24 N5 127.8(9) . . ?
N6 C24 C23 122.2(9) . . ?
N5 C24 C23 110.1(9) . . ?
N7 C25 N6 128.2(8) . . ?
N7 C25 C26 110.0(8) . . ?
N6 C25 C26 121.7(7) . . ?
C31 C26 C27 123.7(10) . . ?
C31 C26 C25 104.9(8) . . ?
C27 C26 C25 131.3(9) . . ?
C26 C27 C28 115.9(10) . . ?
C29 C28 C27 120.7(9) . . ?
C30 C29 C28 123.3(10) . . ?
C29 C30 C31 116.1(10) . . ?
C26 C31 C32 109.2(9) . . ?
C26 C31 C30 119.7(9) . . ?
C32 C31 C30 131.1(9) . . ?
N7 C32 N8 128.4(9) . . ?
N7 C32 C31 107.5(8) . . ?
N8 C32 C31 124.0(9) . . ?
C33 N9 C37 120.0 . . ?
C33 N9 Zn1 117.8(4) . . ?
C37 N9 Zn1 122.1(4) . . ?
N9 C33 C34 120.0 . . ?
C35 C34 C33 120.0 . . ?
C34 C35 C36 120.0 . . ?
C34 C35 C38 123.2(12) . . ?
C36 C35 C38 116.6(12) . . ?
C37 C36 C35 120.0 . . ?
C36 C37 N9 120.0 . . ?
C39 C38 C35 112.2(19) . . ?
C38 C39 C40 106.6(19) . . ?
C41 C40 C44 120.0 . . ?
C41 C40 C39 110.1(12) . . ?
C44 C40 C39 129.7(12) . . ?
C40 C41 C42 120.0 . . ?
N10 C42 C41 120.0 . . ?
C42 N10 C43 120.0 . . ?
C42 N10 Zn2 121.6(4) . . ?
C43 N10 Zn2 118.3(4) . . ?
C44 C43 N10 120.0 . . ?
C43 C44 C40 120.0 . . ?
N18 C45 N11 131.8(9) . . ?
N18 C45 C46 122.7(8) . . ?
N11 C45 C46 105.5(8) . . ?
C51 C46 C47 121.8(9) . . ?
C51 C46 C45 108.1(8) . . ?
C47 C46 C45 130.1(10) . . ?
C48 C47 C46 116.2(11) . . ?
C49 C48 C47 120.9(11) . . ?
C50 C49 C48 122.5(10) . . ?
C49 C50 C51 117.1(11) . . ?
C46 C51 C50 121.5(10) . . ?
C46 C51 C52 106.3(8) . . ?
C50 C51 C52 132.2(9) . . ?
N11 C52 N12 128.9(9) . . ?
N11 C52 C51 109.1(8) . . ?
N12 C52 C51 121.9(8) . . ?
N12 C53 N13 130.0(9) . . ?
N12 C53 C54 122.6(9) . . ?
N13 C53 C54 107.2(9) . . ?
C55 C54 C59 119.3(10) . . ?
C55 C54 C53 133.0(10) . . ?
C59 C54 C53 107.7(8) . . ?
C56 C55 C54 121.5(12) . . ?
C55 C56 C57 119.1(13) . . ?
C58 C57 C56 120.2(13) . . ?
C57 C58 C59 119.2(13) . . ?
C58 C59 C54 120.6(9) . . ?
C58 C59 C60 135.2(11) . . ?
C54 C59 C60 104.1(9) . . ?
N13 C60 N14 127.8(9) . . ?
N13 C60 C59 111.0(8) . . ?
N14 C60 C59 121.1(9) . . ?
N14 C61 N15 128.3(8) . . ?
N14 C61 C62 122.9(9) . . ?
N15 C61 C62 108.5(9) . . ?
C63 C62 C67 117.7(10) . . ?
C63 C62 C61 135.1(10) . . ?
C67 C62 C61 107.2(8) . . ?
C64 C63 C62 121.8(12) . . ?
C63 C64 C65 120.8(12) . . ?
C64 C65 C66 121.1(11) . . ?
C67 C66 C65 114.6(12) . . ?
C62 C67 C66 123.7(10) . . ?
C62 C67 C68 106.4(8) . . ?
C66 C67 C68 129.8(11) . . ?
N16 C68 N15 128.5(9) . . ?
N16 C68 C67 123.7(9) . . ?
N15 C68 C67 107.8(9) . . ?
N16 C69 N17 127.1(10) . . ?
N16 C69 C70 124.5(9) . . ?
N17 C69 C70 108.3(9) . . ?
C75 C70 C69 107.3(8) . . ?
C75 C70 C71 120.9(10) . . ?
C69 C70 C71 131.7(10) . . ?
C72 C71 C70 119.4(11) . . ?
C73 C72 C71 118.4(10) . . ?
C72 C73 C74 123.0(11) . . ?
C73 C74 C75 118.8(10) . . ?
C70 C75 C76 107.9(8) . . ?
C70 C75 C74 119.5(9) . . ?
C76 C75 C74 132.6(9) . . ?
N17 C76 N18 127.3(9) . . ?
N17 C76 C75 108.2(8) . . ?
N18 C76 C75 124.5(9) . . ?
O3W O4W O3W 173(8) . 2_556 ?

loop_
_geom_bond_atom_site_label_1
_geom_bond_atom_site_label_2
_geom_bond_distance
_geom_bond_site_symmetry_2
_geom_bond_publ_flag
Zn1 N5 2.021(7) . ?
Zn1 N3 2.022(7) . ?
Zn1 N1 2.034(8) . ?
Zn1 N7 2.042(8) . ?
Zn1 N9 2.132(6) . ?
Zn2 N13 2.015(8) . ?
Zn2 N15 2.022(8) . ?
Zn2 N17 2.027(7) . ?
Zn2 N11 2.046(8) . ?
Zn2 N10 2.118(7) . ?
N1 C8 1.332(11) . ?
N1 C1 1.410(11) . ?
N2 C9 1.315(12) . ?
N2 C8 1.344(12) . ?
N3 C16 1.350(12) . ?
N3 C9 1.380(12) . ?
N4 C17 1.303(11) . ?
N4 C16 1.357(12) . ?
N5 C17 1.362(12) . ?
N5 C24 1.374(12) . ?
N6 C24 1.350(12) . ?
N6 C25 1.351(12) . ?
N7 C25 1.342(11) . ?
N7 C32 1.351(11) . ?
N8 C1 1.322(11) . ?
N8 C32 1.353(11) . ?
N11 C52 1.329(11) . ?
N11 C45 1.351(12) . ?
N12 C53 1.326(14) . ?
N12 C52 1.341(13) . ?
N13 C60 1.342(13) . ?
N13 C53 1.378(12) . ?
N14 C61 1.303(13) . ?
N14 C60 1.348(13) . ?
N15 C61 1.359(12) . ?
N15 C68 1.379(12) . ?
N16 C68 1.317(13) . ?
N16 C69 1.328(12) . ?
N17 C69 1.367(12) . ?
N17 C76 1.371(12) . ?
N18 C45 1.311(12) . ?
N18 C76 1.376(11) . ?
C1 C2 1.467(13) . ?
C2 C7 1.350(14) . ?
C2 C3 1.399(15) . ?
C3 C4 1.404(15) . ?
C4 C5 1.360(16) . ?
C5 C6 1.330(16) . ?
C6 C7 1.430(13) . ?
C7 C8 1.438(13) . ?
C9 C10 1.496(14) . ?
C10 C11 1.365(13) . ?
C10 C15 1.447(15) . ?
C11 C12 1.327(17) . ?
C12 C13 1.48(2) . ?
C13 C14 1.355(16) . ?
C14 C15 1.377(14) . ?
C15 C16 1.495(14) . ?
C17 C18 1.459(13) . ?
C18 C19 1.379(14) . ?
C18 C23 1.401(14) . ?
C19 C20 1.437(16) . ?
C20 C21 1.393(17) . ?
C21 C22 1.363(15) . ?
C22 C23 1.415(14) . ?
C23 C24 1.434(13) . ?
C25 C26 1.419(13) . ?
C26 C31 1.355(14) . ?
C26 C27 1.407(14) . ?
C27 C28 1.444(15) . ?
C28 C29 1.393(17) . ?
C29 C30 1.364(14) . ?
C30 C31 1.500(14) . ?
C31 C32 1.411(13) . ?
N9 C33 1.3900 . ?
N9 C37 1.3900 . ?
C33 C34 1.3900 . ?
C34 C35 1.3900 . ?
C35 C36 1.3900 . ?
C35 C38 1.55(2) . ?
C36 C37 1.3900 . ?
C38 C39 1.41(3) . ?
C39 C40 1.60(2) . ?
C40 C41 1.3900 . ?
C40 C44 1.3900 . ?
C41 C42 1.3900 . ?
C42 N10 1.3900 . ?
N10 C43 1.3900 . ?
C43 C44 1.3900 . ?
C45 C46 1.519(12) . ?
C46 C51 1.321(14) . ?
C46 C47 1.414(14) . ?
C47 C48 1.372(15) . ?
C48 C49 1.367(16) . ?
C49 C50 1.348(15) . ?
C50 C51 1.395(13) . ?
C51 C52 1.480(13) . ?
C53 C54 1.491(14) . ?
C54 C55 1.383(14) . ?
C54 C59 1.412(15) . ?
C55 C56 1.295(18) . ?
C56 C57 1.48(2) . ?
C57 C58 1.342(17) . ?
C58 C59 1.362(16) . ?
C59 C60 1.481(13) . ?
C61 C62 1.472(13) . ?
C62 C63 1.378(15) . ?
C62 C67 1.388(15) . ?
C63 C64 1.327(16) . ?
C64 C65 1.388(18) . ?
C65 C66 1.424(17) . ?
C66 C67 1.400(14) . ?
C67 C68 1.484(13) . ?
C69 C70 1.412(14) . ?
C70 C75 1.367(14) . ?
C70 C71 1.416(14) . ?
C71 C72 1.407(15) . ?
C72 C73 1.359(16) . ?
C73 C74 1.389(15) . ?
C74 C75 1.408(14) . ?
C75 C76 1.405(13) . ?
O3W O4W 1.74(8) . ?
O4W O3W 1.74(8) 2_556 ?
